data_4312159
loop_
_publ_author_name
'Maxim N. Sokolov'
'Artyom L. Gushchin'
'Alexandr V. Virovets'
'Eugenia V. Peresypkina'
'Svetlana G. Kozlova'
'Vladimir P. Fedin'

_publ_contact_author_address
;
Nikolaev Institute of Inorganic Chemistry SD RAS  Ak.Lavrentiev prosp. 3  
Novosibirsk 630090  Russia 
;
_publ_contact_author_email peresyp@che.nsk.su
_publ_contact_author_fax '007 3832 344489'
_publ_contact_author_name 'Dr Eugenia V Peresypkina'
_publ_contact_author_phone '007 3832 344466'
_publ_section_title
;
 Synthesis and Characterization of a Novel Tantalum Chalcogen-Rich
 Molecular Cluster with Square Planar Metal Core
;
_journal_name_full 'Inorganic Chemistry'
_journal_page_first 7966
_journal_page_last 7968
_journal_paper_doi 10.1021/ic0489239
_journal_volume 43
_journal_year 2004
_chemical_formula_moiety 'I8 Se9 Ta4'
_chemical_formula_sum 'I8 Se9 Ta4'
_chemical_formula_weight 2449.64
_chemical_name_systematic
;
 mu4-seleno-tetrakis(mu2,hapta2-diseleno)-octaiodo-tetratantalum(IV,V)
;
_space_group_IT_number 33
_symmetry_cell_setting orthorhombic
_symmetry_space_group_name_Hall 'P 2c -2n'
_symmetry_space_group_name_H-M 'P n a 21'
_atom_sites_solution_hydrogens geom
_atom_sites_solution_primary direct
_atom_sites_solution_secondary difmap
_audit_creation_method SHELXL-97
_cell_angle_alpha 90.00
_cell_angle_beta 90.00
_cell_angle_gamma 90.00
_cell_formula_units_Z 4
_cell_length_a 14.3251(4)
_cell_length_b 14.8440(5)
_cell_length_c 13.0603(4)
_cell_measurement_reflns_used 6222
_cell_measurement_temperature 293(2)
_cell_measurement_theta_max 31.7
_cell_measurement_theta_min 3.1
_cell_volume 2777.17(15)
_computing_cell_refinement 'APEX2 v.1.0-8 (Bruker, 2003)'
_computing_data_collection 'APEX2 v.1.0-8 (Bruker, 2003)'
_computing_data_reduction 'APEX2 v.1.0-8 (Bruker, 2003)'
_computing_molecular_graphics 'SHELXTL v.6.22 (Bruker, 1990-2003)'
_computing_publication_material 'local programs'
_computing_structure_refinement 'SHELXTL v.6.22 (Bruker, 1990-2003)'
_computing_structure_solution 'SHELXTL v.6.22 (Bruker, 1990-2003)'
_diffrn_ambient_temperature 293(2)
_diffrn_detector_area_resol_mean 25.6
_diffrn_measured_fraction_theta_full 0.998
_diffrn_measured_fraction_theta_max 0.998
_diffrn_measurement_device_type 'Bruker X8APEX CCD diffractometer'
_diffrn_measurement_method 'phi scans'
_diffrn_radiation_monochromator graphite
_diffrn_radiation_source 'fine-focus sealed tube'
_diffrn_radiation_type MoK\a
_diffrn_radiation_wavelength 0.71073
_diffrn_reflns_av_R_equivalents 0.0300
_diffrn_reflns_av_sigmaI/netI 0.0360
_diffrn_reflns_limit_h_max 18
_diffrn_reflns_limit_h_min -17
_diffrn_reflns_limit_k_max 19
_diffrn_reflns_limit_k_min -19
_diffrn_reflns_limit_l_max 15
_diffrn_reflns_limit_l_min -16
_diffrn_reflns_number 23515
_diffrn_reflns_theta_full 27.50
_diffrn_reflns_theta_max 27.50
_diffrn_reflns_theta_min 3.16
_diffrn_standards_decay_% 0
_diffrn_standards_number 0
_exptl_absorpt_coefficient_mu 36.387
_exptl_absorpt_correction_T_max 1.000
_exptl_absorpt_correction_T_min 0.500
_exptl_absorpt_correction_type empirical
_exptl_absorpt_process_details 'SADABS (Bruker, 1990-2003)'
_exptl_crystal_colour 'metallic black'
_exptl_crystal_density_diffrn 5.859
_exptl_crystal_density_meas ?
_exptl_crystal_density_method 'not measured'
_exptl_crystal_description lath
_exptl_crystal_F_000 4088
_exptl_crystal_size_max 0.104
_exptl_crystal_size_mid 0.035
_exptl_crystal_size_min 0.025
_refine_diff_density_max 0.968
_refine_diff_density_min -0.821
_refine_diff_density_rms 0.209
_refine_ls_abs_structure_details 'Flack H D (1983), Acta Cryst. A39, 876-881'
_refine_ls_abs_structure_Flack -0.003(5)
_refine_ls_extinction_method none
_refine_ls_goodness_of_fit_ref 1.001
_refine_ls_hydrogen_treatment mixed
_refine_ls_matrix_type full
_refine_ls_number_parameters 190
_refine_ls_number_reflns 6221
_refine_ls_number_restraints 1
_refine_ls_restrained_S_all 1.001
_refine_ls_R_factor_all 0.0193
_refine_ls_R_factor_gt 0.0168
_refine_ls_shift/su_max 0.001
_refine_ls_shift/su_mean 0.000
_refine_ls_structure_factor_coef Fsqd
_refine_ls_weighting_details 'calc w=1/[\s^2^(Fo^2^)+(0.0000P)^2^+0.0000P] where P=(Fo^2^+2Fc^2^)/3'
_refine_ls_weighting_scheme calc
_refine_ls_wR_factor_gt 0.0371
_refine_ls_wR_factor_ref 0.0377
_reflns_number_gt 5880
_reflns_number_total 6221
_reflns_threshold_expression >2sigma(I)
_cod_data_source_file ic0489239rom20040805_114347.cif
_cod_data_source_block compound1
_cod_depositor_comments
;
The following automatic conversions were performed:
'__diffrn_standards_decay_%' tag replaced with
'_diffrn_standards_decay_%'.

Automatic conversion script
Id: cif_correct_tags 1440 2010-10-19 06:21:57Z saulius 

The following automatic conversions were performed:

'_exptl_crystal_density_meas' value 'none' was changed to '?' - the
value is perceived as not measured.

Automatic conversion script
Id: cif_fix_values 3008 2015-01-20 13:52:24Z robertas 

The following automatic conversions were performed:

data name '_atom_site_symetry_multiplicity' was replaced with
'_atom_site_symmetry_multiplicity' as specified in the replacement
file 'data/replacement-values/replacement_tags.lst'.

Automatic conversion script
Id: cif_correct_tags 9268 2022-04-12 08:56:07Z antanas 
;
_cod_database_code 4312159

loop_
_symmetry_equiv_pos_as_xyz
'x, y, z'
'-x, -y, z+1/2'
'x+1/2, -y+1/2, z'
'-x+1/2, y+1/2, z+1/2'

loop_
_atom_site_label
_atom_site_type_symbol
_atom_site_fract_x
_atom_site_fract_y
_atom_site_fract_z
_atom_site_U_iso_or_equiv
_atom_site_adp_type
_atom_site_occupancy
_atom_site_symmetry_multiplicity
_atom_site_calc_flag
_atom_site_refinement_flags
_atom_site_disorder_assembly
_atom_site_disorder_group
Ta1 Ta 0.302660(19) 0.19725(2) 0.16596(2) 0.01753(6) Uani 1 1 d . . .
Ta2 Ta 0.292352(19) 0.39144(2) 0.03986(2) 0.01850(6) Uani 1 1 d . . .
Ta3 Ta 0.31580(2) 0.50411(2) 0.26191(2) 0.01990(7) Uani 1 1 d . . .
Ta4 Ta 0.32470(2) 0.30538(2) 0.38982(2) 0.01977(7) Uani 1 1 d . . .
Se1 Se 0.42092(5) 0.26445(5) 0.03564(6) 0.02205(16) Uani 1 1 d . . .
Se2 Se 0.27404(5) 0.22587(5) -0.03074(6) 0.02316(16) Uani 1 1 d . . .
Se3 Se 0.43056(5) 0.49313(5) 0.10399(6) 0.02355(17) Uani 1 1 d . . .
Se4 Se 0.28911(5) 0.56752(5) 0.07590(6) 0.02565(17) Uani 1 1 d . . .
Se5 Se 0.45385(5) 0.42704(5) 0.36172(6) 0.02402(17) Uani 1 1 d . . .
Se6 Se 0.32565(5) 0.47327(6) 0.46204(6) 0.02535(17) Uani 1 1 d . . .
Se7 Se 0.44446(5) 0.20182(5) 0.29145(6) 0.02362(17) Uani 1 1 d . . .
Se8 Se 0.31030(5) 0.13056(5) 0.35355(6) 0.02485(17) Uani 1 1 d . . .
Se9 Se 0.23811(5) 0.35087(5) 0.22287(6) 0.01839(15) Uani 1 1 d . . .
I1 I 0.11206(3) 0.15347(3) 0.17164(4) 0.02552(11) Uani 1 1 d . . .
I2 I 0.35537(4) 0.02587(3) 0.11261(4) 0.02880(12) Uani 1 1 d . . .
I3 I 0.10481(3) 0.41114(4) 0.00610(4) 0.03189(13) Uani 1 1 d . . .
I4 I 0.33754(4) 0.43117(4) -0.15872(4) 0.02822(12) Uani 1 1 d . . .
I5 I 0.13458(4) 0.55364(4) 0.29329(4) 0.03128(12) Uani 1 1 d . . .
I6 I 0.39790(4) 0.66777(4) 0.30308(5) 0.03351(13) Uani 1 1 d . . .
I7 I 0.14655(3) 0.29469(4) 0.46308(4) 0.02781(12) Uani 1 1 d . . .
I8 I 0.40416(4) 0.25805(4) 0.57188(4) 0.03592(14) Uani 1 1 d . . .

loop_
_atom_site_aniso_label
_atom_site_aniso_U_11
_atom_site_aniso_U_22
_atom_site_aniso_U_33
_atom_site_aniso_U_23
_atom_site_aniso_U_13
_atom_site_aniso_U_12
Ta1 0.01567(14) 0.01764(15) 0.01927(15) 0.00028(13) -0.00089(12) -0.00118(11)
Ta2 0.01732(14) 0.01839(15) 0.01981(15) 0.00152(13) -0.00024(12) -0.00058(12)
Ta3 0.01942(15) 0.01959(15) 0.02067(15) -0.00255(13) 0.00075(13) -0.00135(13)
Ta4 0.01719(14) 0.02287(17) 0.01924(15) 0.00057(13) 0.00008(12) -0.00200(12)
Se1 0.0187(3) 0.0227(4) 0.0248(4) 0.0008(3) 0.0035(3) 0.0020(3)
Se2 0.0258(4) 0.0225(4) 0.0212(4) -0.0026(3) -0.0041(3) -0.0015(3)
Se3 0.0202(4) 0.0261(4) 0.0244(4) -0.0006(3) 0.0027(3) -0.0041(3)
Se4 0.0302(4) 0.0198(4) 0.0269(4) 0.0032(3) -0.0020(3) 0.0020(3)
Se5 0.0178(4) 0.0292(4) 0.0250(4) -0.0007(3) -0.0006(3) -0.0045(3)
Se6 0.0259(4) 0.0286(5) 0.0215(4) -0.0062(3) 0.0013(3) -0.0024(3)
Se7 0.0174(4) 0.0285(4) 0.0249(4) -0.0008(3) -0.0025(3) 0.0016(3)
Se8 0.0267(4) 0.0237(4) 0.0241(4) 0.0053(3) 0.0000(3) -0.0023(3)
Se9 0.0181(3) 0.0179(3) 0.0192(3) 0.0000(3) -0.0003(3) -0.0009(3)
I1 0.0169(2) 0.0265(3) 0.0332(3) 0.0005(2) -0.0008(2) -0.0034(2)
I2 0.0310(3) 0.0210(3) 0.0344(3) -0.0035(2) -0.0015(2) 0.0030(2)
I3 0.0178(2) 0.0363(3) 0.0415(3) 0.0055(3) -0.0031(2) -0.0003(2)
I4 0.0302(3) 0.0326(3) 0.0219(3) 0.0058(2) 0.0028(2) -0.0011(2)
I5 0.0230(3) 0.0348(3) 0.0361(3) -0.0053(3) 0.0022(2) 0.0048(2)
I6 0.0322(3) 0.0251(3) 0.0433(3) -0.0095(3) 0.0053(3) -0.0081(2)
I7 0.0184(2) 0.0347(3) 0.0304(3) 0.0023(2) 0.0034(2) -0.0021(2)
I8 0.0318(3) 0.0537(4) 0.0222(3) 0.0047(3) -0.0054(2) 0.0050(3)

loop_
_atom_type_symbol
_atom_type_description
_atom_type_scat_dispersion_real
_atom_type_scat_dispersion_imag
_atom_type_scat_source
Se Se -0.0929 2.2259 'International Tables Vol C Tables 4.2.6.8 and 6.1.1.4'
I I -0.4742 1.8119 'International Tables Vol C Tables 4.2.6.8 and 6.1.1.4'
Ta Ta -0.7052 6.5227 'International Tables Vol C Tables 4.2.6.8 and 6.1.1.4'

loop_
_geom_angle_atom_site_label_1
_geom_angle_atom_site_label_2
_geom_angle_atom_site_label_3
_geom_angle
_geom_angle_site_symmetry_1
_geom_angle_site_symmetry_3
_geom_angle_publ_flag
Ta2 Ta1 Ta4 91.207(11) . . ?
Se1 Ta1 Ta2 51.083(18) . . ?
Se1 Ta1 Ta4 109.03(2) . . ?
Se1 Ta1 Se2 53.24(2) . . ?
Se1 Ta1 Se7 83.92(3) . . ?
Se1 Ta1 Se8 136.30(3) . . ?
Se1 Ta1 I1 137.70(2) . . ?
Se1 Ta1 I2 90.59(2) . . ?
Se2 Ta1 Ta2 50.972(18) . . ?
Se2 Ta1 Ta4 141.99(2) . . ?
Se2 Ta1 Se8 165.84(3) . . ?
Se2 Ta1 I1 84.94(2) . . ?
Se2 Ta1 I2 86.83(2) . . ?
Se7 Ta1 Ta2 108.85(2) . . ?
Se7 Ta1 Ta4 50.684(18) . . ?
Se7 Ta1 Se2 136.77(3) . . ?
Se7 Ta1 Se8 52.84(2) . . ?
Se7 Ta1 I1 138.24(2) . . ?
Se7 Ta1 I2 88.25(2) . . ?
Se8 Ta1 Ta2 141.78(2) . . ?
Se8 Ta1 Ta4 50.729(19) . . ?
Se8 Ta1 I1 85.93(2) . . ?
Se8 Ta1 I2 82.92(2) . . ?
Se9 Ta1 Ta2 50.043(18) . . ?
Se9 Ta1 Ta4 49.949(18) . . ?
Se9 Ta1 Se1 94.78(3) . . ?
Se9 Ta1 Se2 94.75(3) . . ?
Se9 Ta1 Se7 94.32(2) . . ?
Se9 Ta1 Se8 94.54(3) . . ?
Se9 Ta1 I1 81.25(2) . . ?
Se9 Ta1 I2 174.27(2) . . ?
I1 Ta1 Ta2 99.827(14) . . ?
I1 Ta1 Ta4 100.340(14) . . ?
I2 Ta1 Ta2 133.686(17) . . ?
I2 Ta1 Ta4 129.786(16) . . ?
I2 Ta1 I1 93.423(18) . . ?
Ta1 Ta2 Ta3 89.977(10) . . ?
Se1 Ta2 Ta1 50.134(17) . . ?
Se1 Ta2 Ta3 107.68(2) . . ?
Se1 Ta2 Se2 52.84(2) . . ?
Se1 Ta2 Se4 136.02(2) . . ?
Se1 Ta2 I3 139.33(2) . . ?
Se1 Ta2 I4 88.23(2) . . ?
Se2 Ta2 Ta1 50.915(19) . . ?
Se2 Ta2 Ta3 140.74(2) . . ?
Se2 Ta2 Se4 167.67(3) . . ?
Se2 Ta2 I3 86.89(2) . . ?
Se2 Ta2 I4 83.86(2) . . ?
Se3 Ta2 Ta1 107.88(2) . . ?
Se3 Ta2 Ta3 50.525(19) . . ?
Se3 Ta2 Se1 83.74(2) . . ?
Se3 Ta2 Se2 136.20(3) . . ?
Se3 Ta2 Se4 52.50(2) . . ?
Se3 Ta2 I3 136.84(2) . . ?
Se3 Ta2 I4 90.00(2) . . ?
Se4 Ta2 Ta1 140.04(2) . . ?
Se4 Ta2 Ta3 50.199(19) . . ?
Se4 Ta2 I3 84.62(2) . . ?
Se4 Ta2 I4 87.71(2) . . ?
Se9 Ta2 Ta1 49.679(18) . . ?
Se9 Ta2 Ta3 49.359(18) . . ?
Se9 Ta2 Se1 93.60(2) . . ?
Se9 Ta2 Se2 94.38(3) . . ?
Se9 Ta2 Se3 93.76(2) . . ?
Se9 Ta2 Se4 93.45(3) . . ?
Se9 Ta2 I3 83.04(2) . . ?
Se9 Ta2 I4 175.97(2) . . ?
I3 Ta2 Ta1 102.476(15) . . ?
I3 Ta2 Ta3 100.584(16) . . ?
I4 Ta2 Ta1 130.235(17) . . ?
I4 Ta2 Ta3 133.307(17) . . ?
I4 Ta2 I3 93.236(18) . . ?
Ta2 Ta3 Ta4 89.767(11) . . ?
Se3 Ta3 Ta2 50.112(18) . . ?
Se3 Ta3 Ta4 107.90(2) . . ?
Se3 Ta3 Se6 136.39(3) . . ?
Se3 Ta3 I5 136.52(2) . . ?
Se3 Ta3 I6 86.62(2) . . ?
Se4 Ta3 Ta2 50.801(19) . . ?
Se4 Ta3 Ta4 140.40(2) . . ?
Se4 Ta3 Se3 52.58(2) . . ?
Se4 Ta3 Se6 167.62(3) . . ?
Se4 Ta3 I5 84.50(2) . . ?
Se4 Ta3 I6 85.80(2) . . ?
Se5 Ta3 Ta2 106.62(2) . . ?
Se5 Ta3 Ta4 49.425(18) . . ?
Se5 Ta3 Se3 83.81(3) . . ?
Se5 Ta3 Se4 136.21(3) . . ?
Se5 Ta3 Se6 52.97(2) . . ?
Se5 Ta3 I5 139.28(2) . . ?
Se5 Ta3 I6 88.04(2) . . ?
Se6 Ta3 Ta2 140.13(2) . . ?
Se6 Ta3 Ta4 50.497(19) . . ?
Se6 Ta3 I5 87.09(2) . . ?
Se6 Ta3 I6 86.40(2) . . ?
Se9 Ta3 Ta2 49.391(18) . . ?
Se9 Ta3 Ta4 49.284(18) . . ?
Se9 Ta3 Se3 93.42(3) . . ?
Se9 Ta3 Se4 94.02(3) . . ?
Se9 Ta3 Se5 92.22(3) . . ?
Se9 Ta3 Se6 93.75(3) . . ?
Se9 Ta3 I5 81.78(2) . . ?
Se9 Ta3 I6 179.74(3) . . ?
I5 Ta3 Ta2 99.693(16) . . ?
I5 Ta3 Ta4 101.307(16) . . ?
I5 Ta3 I6 98.009(19) . . ?
I6 Ta3 Ta2 130.532(18) . . ?
I6 Ta3 Ta4 130.944(18) . . ?
Ta1 Ta4 Ta3 89.046(10) . . ?
Se5 Ta4 Ta1 105.99(2) . . ?
Se5 Ta4 Ta3 49.913(18) . . ?
Se5 Ta4 Se6 53.08(2) . . ?
Se5 Ta4 Se7 82.75(3) . . ?
Se5 Ta4 Se8 135.10(3) . . ?
Se5 Ta4 I7 138.74(2) . . ?
Se5 Ta4 I8 90.29(2) . . ?
Se6 Ta4 Ta1 139.24(2) . . ?
Se6 Ta4 Ta3 50.30(2) . . ?
Se6 Ta4 I7 86.28(2) . . ?
Se6 Ta4 I8 86.00(2) . . ?
Se7 Ta4 Ta1 49.983(18) . . ?
Se7 Ta4 Ta3 106.94(2) . . ?
Se7 Ta4 Se6 135.58(3) . . ?
Se7 Ta4 Se8 52.55(2) . . ?
Se7 Ta4 I7 138.14(2) . . ?
Se7 Ta4 I8 90.17(2) . . ?
Se8 Ta4 Ta1 50.694(19) . . ?
Se8 Ta4 Ta3 139.62(2) . . ?
Se8 Ta4 Se6 168.81(3) . . ?
Se8 Ta4 I7 86.15(2) . . ?
Se8 Ta4 I8 86.33(2) . . ?
Se9 Ta4 Ta1 49.238(18) . . ?
Se9 Ta4 Ta3 48.909(18) . . ?
Se9 Ta4 Se5 92.32(2) . . ?
Se9 Ta4 Se6 93.24(3) . . ?
Se9 Ta4 Se7 93.05(3) . . ?
Se9 Ta4 Se8 93.87(3) . . ?
Se9 Ta4 I7 82.12(2) . . ?
Se9 Ta4 I8 176.08(2) . . ?
I7 Ta4 Ta1 100.948(16) . . ?
I7 Ta4 Ta3 100.837(15) . . ?
I8 Ta4 Ta1 132.571(18) . . ?
I8 Ta4 Ta3 131.974(18) . . ?
I8 Ta4 I7 93.988(19) . . ?
Ta1 Se1 Ta2 78.78(2) . . ?
Se2 Se1 Ta1 64.16(3) . . ?
Se2 Se1 Ta2 63.63(3) . . ?
Ta1 Se2 Ta2 78.11(2) . . ?
Se1 Se2 Ta1 62.60(3) . . ?
Se1 Se2 Ta2 63.53(3) . . ?
Ta2 Se3 Ta3 79.36(2) . . ?
Se4 Se3 Ta2 64.40(3) . . ?
Se4 Se3 Ta3 63.51(3) . . ?
Ta3 Se4 Ta2 79.00(2) . . ?
Se3 Se4 Ta2 63.10(3) . . ?
Se3 Se4 Ta3 63.91(3) . . ?
Ta4 Se5 Ta3 80.66(2) . . ?
Se6 Se5 Ta3 64.10(3) . . ?
Se6 Se5 Ta4 64.62(3) . . ?
Ta3 Se6 Ta4 79.20(2) . . ?
Se5 Se6 Ta3 62.93(3) . . ?
Se5 Se6 Ta4 62.30(3) . . ?
Ta1 Se7 Ta4 79.33(2) . . ?
Se8 Se7 Ta1 64.32(3) . . ?
Se8 Se7 Ta4 63.91(3) . . ?
Ta1 Se8 Ta4 78.58(2) . . ?
Se7 Se8 Ta1 62.84(3) . . ?
Se7 Se8 Ta4 63.54(3) . . ?
Ta1 Se9 Ta2 80.28(2) . . ?
Ta1 Se9 Ta3 133.10(3) . . ?
Ta1 Se9 Ta4 80.81(2) . . ?
Ta2 Se9 Ta4 133.89(3) . . ?
Ta3 Se9 Ta2 81.25(2) . . ?
Ta3 Se9 Ta4 81.81(2) . . ?

loop_
_geom_bond_atom_site_label_1
_geom_bond_atom_site_label_2
_geom_bond_distance
_geom_bond_site_symmetry_2
_geom_bond_publ_flag
Ta1 Ta2 3.3231(4) . yes
Ta1 Ta4 3.3502(4) . yes
Ta1 Se1 2.6003(8) . yes
Ta1 Se2 2.6359(8) . yes
Ta1 Se7 2.6109(8) . yes
Ta1 Se8 2.6447(9) . yes
Ta1 Se9 2.5705(8) . yes
Ta1 I1 2.8076(5) . yes
Ta1 I2 2.7435(6) . yes
Ta2 Ta3 3.3646(4) . yes
Ta2 Se1 2.6359(8) . yes
Ta2 Se2 2.6381(8) . yes
Ta2 Se3 2.6268(8) . yes
Ta2 Se4 2.6562(8) . yes
Ta2 Se9 2.5843(8) . yes
Ta2 I3 2.7382(6) . yes
Ta2 I4 2.7374(6) . yes
Ta3 Ta4 3.3924(5) . yes
Ta3 Se3 2.6425(8) . yes
Ta3 Se4 2.6333(9) . yes
Ta3 Se5 2.6303(8) . yes
Ta3 Se6 2.6573(9) . yes
Ta3 Se9 2.5831(8) . yes
Ta3 I5 2.7292(6) . yes
Ta3 I6 2.7521(6) . yes
Ta4 Se5 2.6113(8) . yes
Ta4 Se6 2.6647(9) . yes
Ta4 Se7 2.6375(8) . yes
Ta4 Se8 2.6461(9) . yes
Ta4 Se9 2.5978(8) . yes
Ta4 I7 2.7301(6) . yes
Ta4 I8 2.7282(6) . yes
Se1 Se2 2.3466(10) . yes
Se3 Se4 2.3367(11) . yes
Se5 Se6 2.3581(10) . yes
Se7 Se8 2.3389(11) . yes
